data_4069536
loop_
_publ_author_name
'Leung, Chi-Fai'
'Ng, Siu-Mui'
'Xiang, Jing'
'Wong, Wai-Yeung'
'Lam, Michael Hon-Wah'
'Ko, Chi-Chiu'
'Lau, Tai-Chu'

_publ_section_title
;
 Synthesis and Photophysical Properties of Ruthenium(II) Isocyanide
 Complexes Containing 8-Quinolinolate Ligands
;
_journal_issue 19
_journal_name_full Organometallics
_journal_page_first 5709
_journal_paper_doi 10.1021/om900253h
_journal_volume 28
_journal_year 2009
_chemical_formula_moiety 'C34 H26 N4 O4 Ru, O'
_chemical_formula_sum 'C34 H26 N4 O5 Ru'
_chemical_formula_weight 671.67
_chemical_name_common 2a
_chemical_name_systematic
; 
 ? 
;
_space_group_IT_number 14
_symmetry_cell_setting monoclinic
_symmetry_space_group_name_Hall '-P 2yn'
_symmetry_space_group_name_H-M 'P 1 21/n 1'
_atom_sites_solution_hydrogens geom
_atom_sites_solution_primary direct
_atom_sites_solution_secondary difmap
_audit_creation_method SHELXL-97
_cell_angle_alpha 90.00
_cell_angle_beta 92.018(4)
_cell_angle_gamma 90.00
_cell_formula_units_Z 4
_cell_length_a 9.8044(4)
_cell_length_b 14.0508(6)
_cell_length_c 21.6146(9)
_cell_measurement_temperature 293(2)
_cell_volume 2975.8(2)
_computing_cell_refinement 'CrysAlisPro, Oxford Diffraction Ltd'
_computing_data_collection 'CrysAlisPro, Oxford Diffraction Ltd'
_computing_data_reduction 'CrysAlisPro, Oxford Diffraction Ltd'
_computing_molecular_graphics wingx
_computing_structure_refinement 'SHELXL-97 (Sheldrick, 1997)'
_computing_structure_solution 'SHELXS-97 (Sheldrick, 1990)'
_diffrn_ambient_temperature 293(2)
_diffrn_measured_fraction_theta_full 0.948
_diffrn_measured_fraction_theta_max 0.948
_diffrn_radiation_monochromator graphite
_diffrn_radiation_source 'fine-focus sealed tube'
_diffrn_radiation_type MoK\a
_diffrn_radiation_wavelength 0.71073
_diffrn_reflns_av_R_equivalents 0.0462
_diffrn_reflns_av_sigmaI/netI 0.0725
_diffrn_reflns_limit_h_max 11
_diffrn_reflns_limit_h_min -8
_diffrn_reflns_limit_k_max 16
_diffrn_reflns_limit_k_min -16
_diffrn_reflns_limit_l_max 25
_diffrn_reflns_limit_l_min -18
_diffrn_reflns_number 9845
_diffrn_reflns_theta_full 25.00
_diffrn_reflns_theta_max 25.00
_diffrn_reflns_theta_min 3.12
_exptl_absorpt_coefficient_mu 0.576
_exptl_absorpt_correction_T_max 0.917
_exptl_absorpt_correction_T_min 0.866
_exptl_absorpt_correction_type multi-scan
_exptl_absorpt_process_details 'CrysAlis RED, Oxford Diffraction Ltd'
_exptl_crystal_density_diffrn 1.499
_exptl_crystal_density_method 'not measured'
_exptl_crystal_F_000 1368
_exptl_crystal_size_max 0.25
_exptl_crystal_size_mid 0.22
_exptl_crystal_size_min 0.15
_refine_diff_density_max 0.875
_refine_diff_density_min -0.894
_refine_diff_density_rms 0.122
_refine_ls_extinction_method none
_refine_ls_goodness_of_fit_ref 1.111
_refine_ls_hydrogen_treatment constr
_refine_ls_matrix_type full
_refine_ls_number_parameters 399
_refine_ls_number_reflns 4982
_refine_ls_number_restraints 0
_refine_ls_restrained_S_all 1.111
_refine_ls_R_factor_all 0.0869
_refine_ls_R_factor_gt 0.0589
_refine_ls_shift/su_max 0.000
_refine_ls_shift/su_mean 0.000
_refine_ls_structure_factor_coef Fsqd
_refine_ls_weighting_details 'calc w=1/[\s^2^(Fo^2^)+(0.0478P)^2^+12.1731P] where P=(Fo^2^+2Fc^2^)/3'
_refine_ls_weighting_scheme calc
_refine_ls_wR_factor_gt 0.1299
_refine_ls_wR_factor_ref 0.1374
_reflns_number_gt 3623
_reflns_number_total 4982
_reflns_threshold_expression >2sigma(I)
_cod_data_source_file om900253h_si_001.cif
_cod_data_source_block 2a
_cod_depositor_comments
;
The following automatic conversions were performed:

'_refine_ls_hydrogen_treatment' value 'constrained' was replaced with
the value 'constr' as specified in the replacement file
'src/cod-tools/trunk/data/replacement-values/replacement_values.lst'.

Automatic conversion script
Id: cif_fix_values 5376 2017-05-30 11:51:03Z andrius 
;
_cod_original_sg_symbol_H-M 'P 21/n'
_cod_database_code 4069536

loop_
_symmetry_equiv_pos_as_xyz
'x, y, z'
'-x+1/2, y+1/2, -z+1/2'
'-x, -y, -z'
'x-1/2, -y-1/2, z-1/2'

loop_
_atom_site_label
_atom_site_type_symbol
_atom_site_fract_x
_atom_site_fract_y
_atom_site_fract_z
_atom_site_U_iso_or_equiv
_atom_site_adp_type
_atom_site_occupancy
_atom_site_symmetry_multiplicity
_atom_site_calc_flag
_atom_site_refinement_flags
Ru1 Ru 0.72903(5) 0.43479(4) 0.82210(2) 0.01425(15) Uani 1 1 d .
N2 N 0.5732(5) 0.5364(3) 0.8083(2) 0.0143(11) Uani 1 1 d .
O1 O 0.8699(4) 0.5412(3) 0.83889(17) 0.0168(9) Uani 1 1 d .
O3 O 0.9775(4) 0.3050(4) 0.44774(19) 0.0282(11) Uani 1 1 d .
C34 C 1.1085(7) 0.3319(5) 0.4212(3) 0.0290(16) Uani 1 1 d .
H34A H 1.1186 0.3998 0.4225 0.043 Uiso 1 1 calc R
H34B H 1.1101 0.3106 0.3790 0.043 Uiso 1 1 calc R
H34C H 1.1822 0.3028 0.4447 0.043 Uiso 1 1 calc R
C16 C 0.8773(6) 0.5612(5) 0.8988(2) 0.0191(13) Uani 1 1 d .
O2 O 1.1952(4) -0.0666(3) 0.8962(2) 0.0309(11) Uani 1 1 d .
C31 C 0.9473(6) 0.3313(4) 0.5076(3) 0.0185(13) Uani 1 1 d .
C28 C 0.8628(6) 0.3811(4) 0.6256(3) 0.0171(13) Uani 1 1 d .
C18 C 0.4484(6) 0.3915(5) 0.8041(3) 0.0157(13) Uani 1 1 d .
C19 C 0.4504(6) 0.4931(4) 0.8004(3) 0.0163(13) Uani 1 1 d .
C22 C 0.4658(7) 0.6877(5) 0.8008(3) 0.0238(15) Uani 1 1 d .
H22 H 0.4742 0.7536 0.8023 0.029 Uiso 1 1 calc R
N3 N 0.9110(5) 0.2635(4) 0.8497(2) 0.0191(11) Uani 1 1 d .
C23 C 0.5797(7) 0.6296(4) 0.8080(3) 0.0211(14) Uani 1 1 d .
H23 H 0.6650 0.6582 0.8128 0.025 Uiso 1 1 calc R
C29 C 0.9859(6) 0.4150(4) 0.6015(3) 0.0220(14) Uani 1 1 d .
H29 H 1.0407 0.4552 0.6259 0.026 Uiso 1 1 calc R
C30 C 1.0287(6) 0.3903(5) 0.5423(3) 0.0236(15) Uani 1 1 d .
H30 H 1.1100 0.4136 0.5274 0.028 Uiso 1 1 calc R
C26 C 0.3238(6) 0.3457(5) 0.7974(3) 0.0266(16) Uani 1 1 d .
H26 H 0.3192 0.2797 0.7995 0.032 Uiso 1 1 calc R
C3 C 1.1796(6) 0.0981(5) 0.8949(3) 0.0269(16) Uani 1 1 d .
H3 H 1.2693 0.0997 0.9104 0.032 Uiso 1 1 calc R
C9 C 0.6114(6) 0.4052(5) 0.9558(3) 0.0230(15) Uani 1 1 d .
H9 H 0.5491 0.3627 0.9378 0.028 Uiso 1 1 calc R
C2 C 1.1184(6) 0.0116(5) 0.8831(3) 0.0196(14) Uani 1 1 d .
C8 C 0.8482(6) 0.3312(4) 0.8389(2) 0.0140(13) Uani 1 1 d .
C15 C 0.9706(6) 0.6234(4) 0.9228(3) 0.0221(14) Uani 1 1 d .
H15 H 1.0297 0.6549 0.8971 0.027 Uiso 1 1 calc R
N1 N 0.6951(5) 0.4522(4) 0.9184(2) 0.0180(11) Uani 1 1 d .
C33 C 0.7837(6) 0.3196(4) 0.5924(3) 0.0194(13) Uani 1 1 d .
H33 H 0.7042 0.2947 0.6081 0.023 Uiso 1 1 calc R
C17 C 0.7853(6) 0.5152(4) 0.9420(3) 0.0185(13) Uani 1 1 d .
N4 N 0.8216(5) 0.4067(4) 0.6861(2) 0.0211(12) Uani 1 1 d .
C12 C 0.7932(6) 0.5302(4) 1.0068(3) 0.0202(14) Uani 1 1 d .
C5 C 0.9897(6) 0.0078(5) 0.8592(3) 0.0208(14) Uani 1 1 d .
H5 H 0.9479 -0.0503 0.8505 0.025 Uiso 1 1 calc R
C21 C 0.3422(7) 0.6461(5) 0.7915(3) 0.0246(15) Uani 1 1 d .
H21 H 0.2651 0.6840 0.7854 0.030 Uiso 1 1 calc R
C27 C 0.7813(6) 0.4215(4) 0.7366(3) 0.0186(13) Uani 1 1 d .
C32 C 0.8263(6) 0.2950(5) 0.5333(3) 0.0226(14) Uani 1 1 d .
H32 H 0.7729 0.2529 0.5097 0.027 Uiso 1 1 calc R
C7 C 0.9809(6) 0.1783(4) 0.8609(3) 0.0186(13) Uani 1 1 d .
C25 C 0.2042(7) 0.3996(6) 0.7874(3) 0.0310(17) Uani 1 1 d .
H25 H 0.1212 0.3679 0.7830 0.037 Uiso 1 1 calc R
C11 C 0.7009(7) 0.4781(5) 1.0456(3) 0.0302(17) Uani 1 1 d .
H11 H 0.7037 0.4881 1.0882 0.036 Uiso 1 1 calc R
C14 C 0.9771(7) 0.6397(5) 0.9864(3) 0.0286(16) Uani 1 1 d .
H14 H 1.0413 0.6830 1.0019 0.034 Uiso 1 1 calc R
C4 C 1.1107(6) 0.1823(5) 0.8843(3) 0.0243(14) Uani 1 1 d .
H4 H 1.1524 0.2404 0.8930 0.029 Uiso 1 1 calc R
C6 C 0.9213(6) 0.0926(4) 0.8479(3) 0.0209(14) Uani 1 1 d .
H6 H 0.8328 0.0910 0.8311 0.025 Uiso 1 1 calc R
C1 C 1.1374(8) -0.1573(5) 0.8873(4) 0.0378(19) Uani 1 1 d .
H1A H 1.0548 -0.1617 0.9097 0.057 Uiso 1 1 calc R
H1B H 1.2007 -0.2049 0.9022 0.057 Uiso 1 1 calc R
H1C H 1.1173 -0.1672 0.8440 0.057 Uiso 1 1 calc R
C13 C 0.8927(7) 0.5946(5) 1.0282(3) 0.0288(16) Uani 1 1 d .
H13 H 0.9027 0.6076 1.0703 0.035 Uiso 1 1 calc R
C10 C 0.6122(7) 0.4160(5) 1.0205(3) 0.0281(17) Uani 1 1 d .
H10 H 0.5534 0.3814 1.0447 0.034 Uiso 1 1 calc R
C20 C 0.3287(6) 0.5457(5) 0.7909(3) 0.0223(15) Uani 1 1 d .
C24 C 0.2052(6) 0.4966(5) 0.7839(3) 0.0277(16) Uani 1 1 d .
H24 H 0.1241 0.5299 0.7769 0.033 Uiso 1 1 calc R
O4 O 0.5628(4) 0.3438(3) 0.81315(18) 0.0171(9) Uani 1 1 d .
O5 O 0.5626(7) 0.2246(4) 0.7093(3) 0.0614(18) Uani 1 1 d .

loop_
_atom_site_aniso_label
_atom_site_aniso_U_11
_atom_site_aniso_U_22
_atom_site_aniso_U_33
_atom_site_aniso_U_23
_atom_site_aniso_U_13
_atom_site_aniso_U_12
Ru1 0.0128(2) 0.0152(2) 0.0148(2) -0.0010(2) 0.00124(16) 0.0015(2)
N2 0.016(3) 0.018(3) 0.008(2) -0.0041(19) -0.0029(19) 0.000(2)
O1 0.020(2) 0.015(2) 0.015(2) 0.0004(16) -0.0040(16) -0.0010(18)
O3 0.024(2) 0.039(3) 0.022(2) -0.011(2) 0.0039(18) 0.005(2)
C34 0.032(4) 0.029(4) 0.027(4) -0.001(3) 0.011(3) 0.002(3)
C16 0.023(3) 0.018(3) 0.017(3) 0.001(3) -0.006(2) 0.010(3)
O2 0.023(2) 0.015(2) 0.054(3) -0.002(2) -0.013(2) 0.006(2)
C31 0.017(3) 0.021(3) 0.017(3) -0.002(3) -0.002(2) 0.005(3)
C28 0.018(3) 0.019(3) 0.014(3) -0.003(2) 0.000(2) 0.006(3)
C18 0.013(3) 0.022(3) 0.013(3) -0.002(2) 0.002(2) -0.002(3)
C19 0.021(3) 0.017(3) 0.012(3) -0.008(2) 0.003(2) 0.002(3)
C22 0.038(4) 0.012(3) 0.022(3) 0.000(3) -0.003(3) 0.008(3)
N3 0.021(3) 0.021(3) 0.015(3) 0.001(2) 0.003(2) -0.002(3)
C23 0.027(4) 0.018(4) 0.018(3) 0.001(3) 0.001(3) 0.003(3)
C29 0.022(3) 0.021(4) 0.023(3) -0.003(3) -0.001(3) -0.002(3)
C30 0.017(3) 0.026(4) 0.028(4) 0.002(3) 0.005(3) 0.000(3)
C26 0.017(3) 0.035(4) 0.029(4) -0.004(3) 0.002(3) -0.003(3)
C3 0.014(3) 0.023(4) 0.043(4) -0.003(3) -0.009(3) 0.008(3)
C9 0.021(3) 0.020(4) 0.029(4) 0.001(3) 0.003(3) 0.005(3)
C2 0.012(3) 0.020(4) 0.026(3) 0.000(3) -0.004(3) 0.001(3)
C8 0.014(3) 0.018(4) 0.009(3) 0.000(2) -0.003(2) -0.006(3)
C15 0.020(3) 0.016(4) 0.029(4) 0.000(3) -0.006(3) 0.000(3)
N1 0.015(2) 0.024(3) 0.015(2) 0.001(2) 0.0003(19) 0.004(2)
C33 0.010(3) 0.024(4) 0.024(3) 0.000(3) -0.001(2) 0.000(3)
C17 0.024(3) 0.017(3) 0.015(3) -0.002(2) -0.002(2) 0.006(3)
N4 0.019(3) 0.027(3) 0.017(3) -0.003(2) 0.002(2) 0.005(2)
C12 0.029(4) 0.015(3) 0.016(3) -0.003(2) -0.003(3) 0.015(3)
C5 0.020(3) 0.016(3) 0.026(3) 0.000(3) -0.001(3) 0.001(3)
C21 0.024(4) 0.030(4) 0.019(3) 0.000(3) -0.002(3) 0.013(3)
C27 0.018(3) 0.016(3) 0.021(3) -0.001(3) -0.008(2) 0.000(3)
C32 0.020(3) 0.021(4) 0.027(3) -0.004(3) -0.004(3) -0.001(3)
C7 0.023(3) 0.017(3) 0.016(3) 0.000(3) 0.001(2) 0.006(3)
C25 0.016(3) 0.048(5) 0.029(4) -0.005(3) 0.002(3) -0.007(3)
C11 0.036(4) 0.035(4) 0.020(3) -0.002(3) 0.005(3) 0.024(4)
C14 0.037(4) 0.017(3) 0.031(4) -0.009(3) -0.016(3) 0.011(3)
C4 0.025(4) 0.015(3) 0.032(4) -0.002(3) -0.003(3) 0.000(3)
C6 0.016(3) 0.024(4) 0.023(3) 0.003(3) 0.000(3) -0.001(3)
C1 0.041(5) 0.010(4) 0.062(5) -0.003(3) -0.016(4) -0.001(3)
C13 0.030(4) 0.032(4) 0.024(3) -0.007(3) -0.011(3) 0.017(3)
C10 0.030(4) 0.033(4) 0.021(3) 0.008(3) 0.009(3) 0.015(3)
C20 0.020(3) 0.033(4) 0.013(3) -0.005(3) -0.002(2) 0.011(3)
C24 0.010(3) 0.046(5) 0.027(4) 0.001(3) -0.001(3) 0.006(3)
O4 0.016(2) 0.013(2) 0.022(2) 0.0000(17) -0.0009(17) -0.0013(19)
O5 0.086(5) 0.051(4) 0.046(3) -0.010(3) -0.015(3) 0.026(4)

loop_
_atom_type_symbol
_atom_type_description
_atom_type_scat_dispersion_real
_atom_type_scat_dispersion_imag
_atom_type_scat_source
C C 0.0033 0.0016 'International Tables Vol C Tables 4.2.6.8 and 6.1.1.4'
H H 0.0000 0.0000 'International Tables Vol C Tables 4.2.6.8 and 6.1.1.4'
O O 0.0106 0.0060 'International Tables Vol C Tables 4.2.6.8 and 6.1.1.4'
N N 0.0061 0.0033 'International Tables Vol C Tables 4.2.6.8 and 6.1.1.4'
Ru Ru -1.2594 0.8363 'International Tables Vol C Tables 4.2.6.8 and 6.1.1.4'

loop_
_geom_angle_atom_site_label_1
_geom_angle_atom_site_label_2
_geom_angle_atom_site_label_3
_geom_angle
C8 Ru1 C27 85.8(2)
C8 Ru1 O1 96.9(2)
C27 Ru1 O1 92.3(2)
C8 Ru1 O4 91.2(2)
C27 Ru1 O4 94.9(2)
O1 Ru1 O4 169.58(15)
C8 Ru1 N2 171.3(2)
C27 Ru1 N2 98.4(2)
O1 Ru1 N2 90.63(17)
O4 Ru1 N2 80.84(17)
C8 Ru1 N1 91.0(2)
C27 Ru1 N1 173.6(2)
O1 Ru1 N1 82.60(17)
O4 Ru1 N1 90.73(17)
N2 Ru1 N1 85.54(18)
C23 N2 C19 119.4(6)
C23 N2 Ru1 130.0(5)
C19 N2 Ru1 110.5(4)
C16 O1 Ru1 109.9(4)
C31 O3 C34 120.8(5)
O3 C34 H34A 109.5
O3 C34 H34B 109.5
H34A C34 H34B 109.5
O3 C34 H34C 109.5
H34A C34 H34C 109.5
H34B C34 H34C 109.5
O1 C16 C15 121.6(6)
O1 C16 C17 120.9(5)
C15 C16 C17 117.4(5)
C2 O2 C1 119.2(5)
C30 C31 O3 122.6(5)
C30 C31 C32 119.0(5)
O3 C31 C32 118.5(5)
C33 C28 C29 120.0(5)
C33 C28 N4 118.2(5)
C29 C28 N4 121.7(5)
O4 C18 C26 121.5(6)
O4 C18 C19 120.3(6)
C26 C18 C19 118.2(6)
N2 C19 C20 121.8(6)
N2 C19 C18 117.1(6)
C20 C19 C18 121.1(6)
C21 C22 C23 118.4(6)
C21 C22 H22 120.8
C23 C22 H22 120.8
C8 N3 C7 176.5(6)
N2 C23 C22 123.3(6)
N2 C23 H23 118.4
C22 C23 H23 118.4
C30 C29 C28 122.6(6)
C30 C29 H29 118.7
C28 C29 H29 118.7
C31 C30 C29 117.8(6)
C31 C30 H30 121.1
C29 C30 H30 121.1
C18 C26 C25 119.6(7)
C18 C26 H26 120.2
C25 C26 H26 120.2
C2 C3 C4 121.3(6)
C2 C3 H3 119.3
C4 C3 H3 119.3
N1 C9 C10 124.2(6)
N1 C9 H9 117.9
C10 C9 H9 117.9
C5 C2 O2 123.6(6)
C5 C2 C3 120.2(6)
O2 C2 C3 116.2(5)
N3 C8 Ru1 174.3(5)
C16 C15 C14 119.4(6)
C16 C15 H15 120.3
C14 C15 H15 120.3
C17 N1 C9 120.2(5)
C17 N1 Ru1 108.9(4)
C9 N1 Ru1 130.5(4)
C28 C33 C32 117.3(6)
C28 C33 H33 121.3
C32 C33 H33 121.3
N1 C17 C12 119.2(6)
N1 C17 C16 117.3(5)
C12 C17 C16 123.3(6)
C27 N4 C28 174.8(6)
C13 C12 C17 115.9(6)
C13 C12 C11 125.3(6)
C17 C12 C11 118.9(6)
C2 C5 C6 118.4(6)
C2 C5 H5 120.8
C6 C5 H5 120.8
C22 C21 C20 120.9(6)
C22 C21 H21 119.5
C20 C21 H21 119.5
N4 C27 Ru1 173.8(5)
C33 C32 C31 123.2(6)
C33 C32 H32 118.4
C31 C32 H32 118.4
C4 C7 C6 120.2(6)
C4 C7 N3 118.6(6)
C6 C7 N3 121.2(6)
C24 C25 C26 122.6(7)
C24 C25 H25 118.7
C26 C25 H25 118.7
C10 C11 C12 120.3(6)
C10 C11 H11 119.9
C12 C11 H11 119.9
C15 C14 C13 123.7(7)
C15 C14 H14 118.1
C13 C14 H14 118.1
C7 C4 C3 118.4(6)
C7 C4 H4 120.8
C3 C4 H4 120.8
C7 C6 C5 121.5(6)
C7 C6 H6 119.3
C5 C6 H6 119.3
O2 C1 H1A 109.5
O2 C1 H1B 109.5
H1A C1 H1B 109.5
O2 C1 H1C 109.5
H1A C1 H1C 109.5
H1B C1 H1C 109.5
C12 C13 C14 120.2(6)
C12 C13 H13 119.9
C14 C13 H13 119.9
C11 C10 C9 117.2(6)
C11 C10 H10 121.4
C9 C10 H10 121.4
C24 C20 C19 118.9(6)
C24 C20 C21 124.9(6)
C19 C20 C21 116.2(6)
C25 C24 C20 119.6(7)
C25 C24 H24 120.2
C20 C24 H24 120.2
C18 O4 Ru1 111.3(4)

loop_
_geom_bond_atom_site_label_1
_geom_bond_atom_site_label_2
_geom_bond_distance
Ru1 C8 1.894(6)
Ru1 C27 1.944(6)
Ru1 O1 2.059(4)
Ru1 O4 2.075(4)
Ru1 N2 2.105(5)
Ru1 N1 2.133(5)
N2 C23 1.311(8)
N2 C19 1.355(8)
O1 C16 1.324(7)
O3 C31 1.387(7)
O3 C34 1.475(7)
C34 H34A 0.9600
C34 H34B 0.9600
C34 H34C 0.9600
C16 C15 1.355(9)
C16 C17 1.471(8)
O2 C2 1.356(7)
O2 C1 1.404(8)
C31 C30 1.359(9)
C31 C32 1.422(8)
C28 C33 1.351(8)
C28 C29 1.414(8)
C28 N4 1.426(7)
C18 O4 1.315(7)
C18 C26 1.384(9)
C18 C19 1.430(8)
C19 C20 1.412(8)
C22 C21 1.354(9)
C22 C23 1.388(9)
C22 H22 0.9300
N3 C8 1.152(8)
N3 C7 1.396(8)
C23 H23 0.9300
C29 C30 1.405(8)
C29 H29 0.9300
C30 H30 0.9300
C26 C25 1.406(9)
C26 H26 0.9300
C3 C2 1.376(9)
C3 C4 1.378(9)
C3 H3 0.9300
C9 N1 1.347(8)
C9 C10 1.406(9)
C9 H9 0.9300
C2 C5 1.347(8)
C15 C14 1.391(9)
C15 H15 0.9300
N1 C17 1.339(8)
C33 C32 1.401(8)
C33 H33 0.9300
C17 C12 1.415(8)
N4 C27 1.193(7)
C12 C13 1.397(9)
C12 C11 1.453(9)
C5 C6 1.384(9)
C5 H5 0.9300
C21 C20 1.418(10)
C21 H21 0.9300
C32 H32 0.9300
C7 C4 1.354(8)
C7 C6 1.364(9)
C25 C24 1.366(10)
C25 H25 0.9300
C11 C10 1.334(10)
C11 H11 0.9300
C14 C13 1.399(10)
C14 H14 0.9300
C4 H4 0.9300
C6 H6 0.9300
C1 H1A 0.9600
C1 H1B 0.9600
C1 H1C 0.9600
C13 H13 0.9300
C10 H10 0.9300
C20 C24 1.397(9)
C24 H24 0.9300
